data_7006396
loop_
_publ_author_name
'Dietzel, Pascal D. C.'
'Blom, Richard'
'Fjellv\%ag, Helmer'

_publ_section_title
;
 Increased dimensionalities of zinc-diphenic acid coordination polymers
 by simultaneous or subsequent addition of neutral bridging ligands.
;
_journal_issue 4
_journal_name_full 'Dalton transactions (Cambridge, England : 2003)'
_journal_page_first 586
_journal_page_last 593
_journal_paper_doi 10.1039/b509746k
_journal_year 2006
_chemical_formula_moiety 'C17 H14 N O4 Zn'
_chemical_formula_sum 'C17 H14 N O4 Zn'
_chemical_formula_weight 361.66
_chemical_name_systematic
;
Triethylenediamminzin(II) 2,2'-biphenyldicarboxylate
;
_space_group_IT_number 12
_symmetry_cell_setting monoclinic
_symmetry_space_group_name_Hall '-C 2y'
_symmetry_space_group_name_H-M 'C 1 2/m 1'
_atom_sites_solution_hydrogens geom
_atom_sites_solution_primary direct
_atom_sites_solution_secondary difmap
_audit_creation_method SHELXL-97
_cell_angle_alpha 90.00
_cell_angle_beta 109.421(3)
_cell_angle_gamma 90.00
_cell_formula_units_Z 4
_cell_length_a 7.2726(17)
_cell_length_b 22.632(5)
_cell_length_c 9.378(2)
_cell_measurement_reflns_used 712
_cell_measurement_temperature 293(2)
_cell_measurement_theta_max 18.6225
_cell_measurement_theta_min 2.923
_cell_volume 1455.7(6)
_computing_cell_refinement 'SAINT (Bruker, 2003)'
_computing_data_collection 'Apex2 (Bruker, 2004)'
_computing_data_reduction 'SAINT (Bruker, 2003)'
_computing_molecular_graphics 'DIAMOND 3.0b (Crystal Impact, 2005)'
_computing_structure_refinement 'SHELXL-97 (Sheldrick, 1997)'
_computing_structure_solution 'SHELXS-97 (Sheldrick, 1997)'
_diffrn_ambient_temperature 293(2)
_diffrn_measured_fraction_theta_full 0.990
_diffrn_measured_fraction_theta_max 0.950
_diffrn_measurement_device_type 'Bruker Smart APEX II'
_diffrn_measurement_method 'omega scan'
_diffrn_radiation_monochromator graphite
_diffrn_radiation_source 'fine-focus sealed tube'
_diffrn_radiation_type MoK\a
_diffrn_radiation_wavelength 0.71073
_diffrn_reflns_av_R_equivalents 0.0871
_diffrn_reflns_av_sigmaI/netI 0.1313
_diffrn_reflns_limit_h_max 9
_diffrn_reflns_limit_h_min -9
_diffrn_reflns_limit_k_max 30
_diffrn_reflns_limit_k_min -29
_diffrn_reflns_limit_l_max 12
_diffrn_reflns_limit_l_min -12
_diffrn_reflns_number 6187
_diffrn_reflns_theta_full 27.50
_diffrn_reflns_theta_max 28.30
_diffrn_reflns_theta_min 1.80
_diffrn_standards_decay_% 0
_diffrn_standards_interval_count 0
_diffrn_standards_interval_time 0
_diffrn_standards_number 0
_exptl_absorpt_coefficient_mu 1.707
_exptl_absorpt_correction_T_max 0.997
_exptl_absorpt_correction_T_min 0.565267
_exptl_absorpt_correction_type multi-scan
_exptl_absorpt_process_details 'Blessing, R. H. (1995) Acta Cryst. A51, 33-38.'
_exptl_crystal_colour colourless
_exptl_crystal_density_diffrn 1.650
_exptl_crystal_density_method 'not measured'
_exptl_crystal_description plate
_exptl_crystal_F_000 740
_exptl_crystal_size_max 0.20
_exptl_crystal_size_mid 0.15
_exptl_crystal_size_min 0.002
_refine_diff_density_max 0.914
_refine_diff_density_min -0.983
_refine_diff_density_rms 0.314
_refine_ls_extinction_coef 0.034(3)
_refine_ls_extinction_expression Fc^*^=kFc[1+0.001xFc^2^\l^3^/sin(2\q)]^-1/4^
_refine_ls_extinction_method SHELXL
_refine_ls_goodness_of_fit_ref 0.942
_refine_ls_hydrogen_treatment constr
_refine_ls_matrix_type full
_refine_ls_number_parameters 126
_refine_ls_number_reflns 1766
_refine_ls_number_restraints 0
_refine_ls_restrained_S_all 0.942
_refine_ls_R_factor_all 0.1114
_refine_ls_R_factor_gt 0.0553
_refine_ls_shift/su_max 0.000
_refine_ls_shift/su_mean 0.000
_refine_ls_structure_factor_coef Fsqd
_refine_ls_weighting_details 'calc w=1/[\s^2^(Fo^2^)+(0.0860P)^2^+0.0000P] where P=(Fo^2^+2Fc^2^)/3'
_refine_ls_weighting_scheme calc
_refine_ls_wR_factor_gt 0.1265
_refine_ls_wR_factor_ref 0.1568
_reflns_number_gt 970
_reflns_number_total 1766
_reflns_threshold_expression >2sigma(I)
_cod_data_source_file b509746k.txt
_cod_data_source_block pd67ref
_cod_original_sg_symbol_H-M 'C 2/m'
_cod_database_code 7006396

loop_
_symmetry_equiv_pos_as_xyz
'x, y, z'
'-x, y, -z'
'x+1/2, y+1/2, z'
'-x+1/2, y+1/2, -z'
'-x, -y, -z'
'x, -y, z'
'-x+1/2, -y+1/2, -z'
'x+1/2, -y+1/2, z'

loop_
_atom_site_label
_atom_site_type_symbol
_atom_site_fract_x
_atom_site_fract_y
_atom_site_fract_z
_atom_site_U_iso_or_equiv
_atom_site_adp_type
_atom_site_occupancy
_atom_site_symmetry_multiplicity
_atom_site_calc_flag
_atom_site_refinement_flags
_atom_site_disorder_assembly
_atom_site_disorder_group
Zn1 Zn 0.33273(12) 0.0000 0.35454(9) 0.0304(4) Uani 1 2 d S . .
O1 O 0.2261(5) 0.06356(15) 0.4611(4) 0.0422(10) Uani 1 1 d . . .
O2 O 0.5201(6) -0.06207(18) 0.3255(4) 0.0521(11) Uani 1 1 d . . .
N1 N 0.1289(8) 0.0000 0.1348(6) 0.0291(14) Uani 1 2 d S . .
C1 C 0.3153(8) 0.0810(2) 0.5928(6) 0.0331(12) Uani 1 1 d . . .
C2 C 0.2214(7) 0.1264(2) 0.6629(5) 0.0296(12) Uani 1 1 d . . .
C3 C 0.0466(7) 0.1551(2) 0.5844(5) 0.0296(12) Uani 1 1 d . . .
C4 C -0.0358(8) 0.1930(2) 0.6635(6) 0.0407(14) Uani 1 1 d . . .
H4 H -0.1523 0.2119 0.6116 0.049 Uiso 1 1 calc R . .
C5 C 0.0498(8) 0.2032(2) 0.8161(6) 0.0428(14) Uani 1 1 d . . .
H5 H -0.0098 0.2280 0.8667 0.051 Uiso 1 1 calc R . .
C6 C 0.2248(8) 0.1762(2) 0.8933(6) 0.0397(14) Uani 1 1 d . . .
H6 H 0.2861 0.1835 0.9958 0.048 Uiso 1 1 calc R . .
C7 C 0.3080(8) 0.1385(2) 0.8166(5) 0.0335(12) Uani 1 1 d . . .
H7 H 0.4259 0.1204 0.8692 0.040 Uiso 1 1 calc R . .
C8A C -0.074(2) 0.0000 0.1426(19) 0.062(6) Uani 0.50 2 d SP . .
H8A1 H -0.0913 0.0347 0.1976 0.074 Uiso 0.25 1 calc PR . .
H8A2 H -0.0913 -0.0347 0.1976 0.074 Uiso 0.25 1 calc PR . .
C8B C 0.226(3) 0.0000 0.013(2) 0.076(7) Uani 0.50 2 d SP . .
H8B1 H 0.3082 0.0347 0.0242 0.091 Uiso 0.25 1 calc PR . .
H8B2 H 0.3082 -0.0347 0.0242 0.091 Uiso 0.25 1 calc PR . .
C9A C 0.148(3) 0.0515(7) 0.0522(15) 0.075(5) Uani 0.50 1 d P . .
H9A1 H 0.2750 0.0517 0.0400 0.090 Uiso 0.50 1 calc PR . .
H9A2 H 0.1369 0.0866 0.1082 0.090 Uiso 0.50 1 calc PR . .
C9B C 0.015(3) 0.0524(8) 0.1073(16) 0.104(8) Uani 0.50 1 d P . .
H9B1 H 0.0992 0.0862 0.1137 0.125 Uiso 0.50 1 calc PR . .
H9B2 H -0.0453 0.0567 0.1847 0.125 Uiso 0.50 1 calc PR . .

loop_
_atom_site_aniso_label
_atom_site_aniso_U_11
_atom_site_aniso_U_22
_atom_site_aniso_U_33
_atom_site_aniso_U_23
_atom_site_aniso_U_13
_atom_site_aniso_U_12
Zn1 0.0304(6) 0.0382(6) 0.0196(5) 0.000 0.0044(4) 0.000
O1 0.043(2) 0.048(2) 0.031(2) -0.0097(17) 0.0053(18) 0.0083(19)
O2 0.044(2) 0.073(3) 0.031(2) -0.004(2) 0.001(2) 0.022(2)
N1 0.032(3) 0.029(3) 0.026(3) 0.000 0.008(3) 0.000
C1 0.036(3) 0.034(3) 0.030(3) -0.003(2) 0.012(3) -0.001(2)
C2 0.035(3) 0.030(3) 0.025(3) -0.002(2) 0.011(2) 0.000(2)
C3 0.032(3) 0.028(3) 0.027(3) -0.001(2) 0.007(2) -0.002(2)
C4 0.039(3) 0.047(3) 0.032(3) 0.000(3) 0.007(3) 0.013(3)
C5 0.051(4) 0.042(3) 0.035(3) -0.006(3) 0.015(3) 0.008(3)
C6 0.047(4) 0.041(3) 0.027(3) -0.008(2) 0.007(3) -0.002(3)
C7 0.032(3) 0.037(3) 0.026(3) 0.000(2) 0.002(2) -0.001(2)
C8A 0.024(9) 0.13(2) 0.027(10) 0.000 -0.003(8) 0.000
C8B 0.048(12) 0.15(2) 0.034(11) 0.000 0.012(9) 0.000
C9A 0.085(12) 0.082(12) 0.031(8) 0.023(8) -0.019(8) -0.028(10)
C9B 0.109(15) 0.102(13) 0.048(9) -0.046(9) -0.046(10) 0.082(13)

loop_
_atom_type_symbol
_atom_type_description
_atom_type_scat_dispersion_real
_atom_type_scat_dispersion_imag
_atom_type_scat_source
C C 0.0033 0.0016 'International Tables Vol C Tables 4.2.6.8 and 6.1.1.4'
H H 0.0000 0.0000 'International Tables Vol C Tables 4.2.6.8 and 6.1.1.4'
N N 0.0061 0.0033 'International Tables Vol C Tables 4.2.6.8 and 6.1.1.4'
O O 0.0106 0.0060 'International Tables Vol C Tables 4.2.6.8 and 6.1.1.4'
Zn Zn 0.2839 1.4301 'International Tables Vol C Tables 4.2.6.8 and 6.1.1.4'

loop_
_geom_angle_atom_site_label_1
_geom_angle_atom_site_label_2
_geom_angle_atom_site_label_3
_geom_angle
_geom_angle_site_symmetry_1
_geom_angle_site_symmetry_3
_geom_angle_publ_flag
O2 Zn1 O2 87.2(2) 6 . y
O2 Zn1 O1 87.67(16) 6 . y
O2 Zn1 O1 158.30(15) . . y
O2 Zn1 O1 158.30(15) 6 6 y
O2 Zn1 O1 87.67(16) . 6 y
O1 Zn1 O1 89.4(2) . 6 y
O2 Zn1 N1 98.86(15) 6 . y
O2 Zn1 N1 98.86(15) . . y
O1 Zn1 N1 102.76(15) . . y
O1 Zn1 N1 102.76(15) 6 . y
O2 Zn1 Zn1 75.20(11) 6 5_656 ?
O2 Zn1 Zn1 75.20(11) . 5_656 ?
O1 Zn1 Zn1 83.10(10) . 5_656 ?
O1 Zn1 Zn1 83.10(10) 6 5_656 ?
N1 Zn1 Zn1 171.63(17) . 5_656 ?
C1 O1 Zn1 123.2(3) . . ?
C1 O2 Zn1 134.0(3) 5_656 . ?
C9B N1 C9B 113(2) 6 . ?
C9B N1 C9A 51.4(10) 6 6 ?
C9B N1 C9A 137.4(8) . 6 ?
C9B N1 C9A 137.4(8) 6 . ?
C9B N1 C9A 51.4(10) . . ?
C9A N1 C9A 109.1(17) 6 . ?
C9B N1 C8A 59.0(11) 6 . ?
C9B N1 C8A 59.0(11) . . ?
C9A N1 C8A 107.4(9) 6 . ?
C9A N1 C8A 107.4(9) . . ?
C9B N1 C8B 104.5(10) 6 . ?
C9B N1 C8B 104.5(10) . . ?
C9A N1 C8B 56.3(9) 6 . ?
C9A N1 C8B 56.3(9) . . ?
C8A N1 C8B 137.9(10) . . ?
C9B N1 Zn1 110.9(6) 6 . ?
C9B N1 Zn1 110.9(6) . . ?
C9A N1 Zn1 111.6(6) 6 . ?
C9A N1 Zn1 111.6(6) . . ?
C8A N1 Zn1 109.7(7) . . ?
C8B N1 Zn1 112.5(8) . . ?
O1 C1 O2 124.5(5) . 5_656 ?
O1 C1 C2 119.1(5) . . ?
O2 C1 C2 116.4(4) 5_656 . ?
C7 C2 C3 118.2(4) . . ?
C7 C2 C1 118.2(4) . . ?
C3 C2 C1 123.6(4) . . ?
C4 C3 C2 118.8(4) . . ?
C4 C3 C3 116.0(4) . 2_556 ?
C2 C3 C3 124.6(5) . 2_556 ?
C5 C4 C3 122.0(5) . . ?
C5 C4 H4 119.0 . . ?
C3 C4 H4 119.0 . . ?
C4 C5 C6 119.4(5) . . ?
C4 C5 H5 120.3 . . ?
C6 C5 H5 120.3 . . ?
C7 C6 C5 119.2(5) . . ?
C7 C6 H6 120.4 . . ?
C5 C6 H6 120.4 . . ?
C6 C7 C2 122.3(5) . . ?
C6 C7 H7 118.8 . . ?
C2 C7 H7 118.8 . . ?
N1 C8A C8B 111.8(13) . 5 ?
N1 C8A H8A1 109.3 . . ?
C8B C8A H8A1 109.3 5 . ?
N1 C8A H8A2 109.3 . . ?
C8B C8A H8A2 109.3 5 . ?
H8A1 C8A H8A2 107.9 . . ?
C8A C8B N1 110.3(14) 5 . ?
C8A C8B H8B1 109.6 5 . ?
N1 C8B H8B1 109.6 . . ?
C8A C8B H8B2 109.6 5 . ?
N1 C8B H8B2 109.6 . . ?
H8B1 C8B H8B2 108.1 . . ?
N1 C9A C9B 110.4(11) . 2 ?
N1 C9A H9A1 109.6 . . ?
C9B C9A H9A1 109.6 2 . ?
N1 C9A H9A2 109.6 . . ?
C9B C9A H9A2 109.6 2 . ?
H9A1 C9A H9A2 108.1 . . ?
N1 C9B C9A 111.9(11) . 2 ?
N1 C9B H9B1 109.2 . . ?
C9A C9B H9B1 109.2 2 . ?
N1 C9B H9B2 109.2 . . ?
C9A C9B H9B2 109.2 2 . ?
H9B1 C9B H9B2 107.9 . . ?

loop_
_geom_bond_atom_site_label_1
_geom_bond_atom_site_label_2
_geom_bond_distance
_geom_bond_site_symmetry_2
_geom_bond_publ_flag
Zn1 O2 2.037(4) 6 y
Zn1 O2 2.037(4) . y
Zn1 O1 2.046(3) . y
Zn1 O1 2.046(3) 6 y
Zn1 N1 2.101(5) . y
Zn1 Zn1 2.9914(16) 5_656 ?
O1 C1 1.253(6) . ?
O2 C1 1.263(6) 5_656 ?
N1 C9B 1.420(13) 6 ?
N1 C9B 1.420(13) . ?
N1 C9A 1.431(13) 6 ?
N1 C9A 1.431(13) . ?
N1 C8A 1.501(18) . ?
N1 C8B 1.534(19) . ?
C1 O2 1.263(6) 5_656 ?
C1 C2 1.501(7) . ?
C2 C7 1.394(6) . ?
C2 C3 1.399(7) . ?
C3 C4 1.392(7) . ?
C3 C3 1.501(9) 2_556 ?
C4 C5 1.377(7) . ?
C4 H4 0.9300 . ?
C5 C6 1.380(7) . ?
C5 H5 0.9300 . ?
C6 C7 1.379(7) . ?
C6 H6 0.9300 . ?
C7 H7 0.9300 . ?
C8A C8B 1.51(2) 5 ?
C8A H8A1 0.9700 . ?
C8A H8A2 0.9700 . ?
C8B C8A 1.51(2) 5 ?
C8B H8B1 0.9700 . ?
C8B H8B2 0.9700 . ?
C9A C9B 1.568(16) 2 ?
C9A H9A1 0.9700 . ?
C9A H9A2 0.9700 . ?
C9B C9A 1.568(16) 2 ?
C9B H9B1 0.9700 . ?
C9B H9B2 0.9700 . ?
